data_7207368
loop_
_publ_author_name
'Chen, Min'
'Lu, Yi'
'Fan, Jian'
'Lv, Gao-Chao'
'Zhao, Yue'
'Zhang, Yan'
'Sun, Wei-Yin'

_publ_section_title
;
 High structural diversity controlled by temperature and induction agent
;
_journal_issue 6
_journal_name_full CrystEngComm
_journal_page_first 2015
_journal_paper_doi 10.1039/c1ce06456h
_journal_volume 14
_journal_year 2012
_chemical_formula_moiety 'C80 H52 N24 O40 Zn10, 8(H2O)'
_chemical_formula_sum 'C80 H68 N24 O48 Zn10'
_chemical_formula_weight 2787.28
_chemical_name_systematic
;
?
;
_space_group_IT_number 2
_symmetry_cell_setting triclinic
_symmetry_space_group_name_Hall '-P 1'
_symmetry_space_group_name_H-M 'P -1'
_atom_sites_solution_hydrogens geom
_atom_sites_solution_primary direct
_atom_sites_solution_secondary difmap
_audit_creation_method SHELXL-97
_cell_angle_alpha 82.64
_cell_angle_beta 75.341(2)
_cell_angle_gamma 75.341(2)
_cell_formula_units_Z 2
_cell_length_a 10.9277(12)
_cell_length_b 21.320(2)
_cell_length_c 21.320(2)
_cell_measurement_reflns_used 4221
_cell_measurement_temperature 293(2)
_cell_measurement_theta_max 25.81
_cell_measurement_theta_min 2.42
_cell_volume 4638.1(8)
_computing_structure_refinement 'SHELXL-97 (Sheldrick, 1997)'
_computing_structure_solution 'SHELXS-97 (Sheldrick, 1990)'
_diffrn_ambient_temperature 293(2)
_diffrn_measured_fraction_theta_full 0.975
_diffrn_measured_fraction_theta_max 0.975
_diffrn_measurement_device_type 'Bruker Smart Apex CCD'
_diffrn_measurement_method 'phi and omega scans'
_diffrn_radiation_monochromator graphite
_diffrn_radiation_source 'fine-focus sealed tube'
_diffrn_radiation_type MoK\a
_diffrn_radiation_wavelength 0.71073
_diffrn_reflns_av_R_equivalents 0.0531
_diffrn_reflns_av_sigmaI/netI 0.1108
_diffrn_reflns_limit_h_max 12
_diffrn_reflns_limit_h_min -12
_diffrn_reflns_limit_k_max 17
_diffrn_reflns_limit_k_min -25
_diffrn_reflns_limit_l_max 25
_diffrn_reflns_limit_l_min -25
_diffrn_reflns_number 23069
_diffrn_reflns_theta_full 25.01
_diffrn_reflns_theta_max 25.01
_diffrn_reflns_theta_min 1.98
_exptl_absorpt_coefficient_mu 2.656
_exptl_absorpt_correction_T_max 0.6187
_exptl_absorpt_correction_T_min 0.5682
_exptl_absorpt_correction_type multi-scan
_exptl_absorpt_process_details 'SADBAS (Bruker,2000)'
_exptl_crystal_colour colorless
_exptl_crystal_density_diffrn 1.996
_exptl_crystal_density_method 'not measured'
_exptl_crystal_description block
_exptl_crystal_F_000 2800
_exptl_crystal_size_max 0.24
_exptl_crystal_size_mid 0.22
_exptl_crystal_size_min 0.20
_refine_diff_density_max 2.781
_refine_diff_density_min -1.512
_refine_diff_density_rms 0.204
_refine_ls_extinction_method none
_refine_ls_goodness_of_fit_ref 1.202
_refine_ls_hydrogen_treatment constr
_refine_ls_matrix_type full
_refine_ls_number_parameters 1459
_refine_ls_number_reflns 15943
_refine_ls_number_restraints 426
_refine_ls_restrained_S_all 1.188
_refine_ls_R_factor_all 0.1585
_refine_ls_R_factor_gt 0.1300
_refine_ls_shift/su_max 0.001
_refine_ls_shift/su_mean 0.000
_refine_ls_structure_factor_coef Fsqd
_refine_ls_weighting_details 'calc w=1/[\s^2^(Fo^2^)+(0.0012P)^2^+199.7172P] where P=(Fo^2^+2Fc^2^)/3'
_refine_ls_weighting_scheme calc
_refine_ls_wR_factor_gt 0.2757
_refine_ls_wR_factor_ref 0.2854
_reflns_number_gt 11117
_reflns_number_total 15943
_reflns_threshold_expression >2sigma(I)
_cod_data_source_file c1ce06456h.txt
_cod_data_source_block 5
_cod_depositor_comments
;
The following automatic conversions were performed:

'_symmetry_cell_setting' value 'Triclinic' changed to 'triclinic'
according to /home/saulius/struct/CIF-dictionaries/cif_core.dic
dictionary named 'cif_core.dic' version 2.4.1 from 2010-06-29.

Automatic conversion script
Id: cif_fix_values 1715 2011-07-08 13:25:40Z adriana 
;
_cod_original_cell_volume 4638.1(9)
_cod_original_sg_symbol_H-M 'P-1 '
_cod_database_code 7207368

loop_
_symmetry_equiv_pos_as_xyz
'x, y, z'
'-x, -y, -z'

loop_
_atom_site_label
_atom_site_type_symbol
_atom_site_fract_x
_atom_site_fract_y
_atom_site_fract_z
_atom_site_U_iso_or_equiv
_atom_site_adp_type
_atom_site_occupancy
_atom_site_symmetry_multiplicity
_atom_site_calc_flag
_atom_site_refinement_flags
Zn1 Zn -0.7097(2) 0.77684(9) 1.10768(9) 0.0258(5) Uani 1 1 d .
Zn2 Zn 0.26906(19) 0.60501(9) 0.76957(9) 0.0205(4) Uani 1 1 d .
Zn3 Zn -0.27911(18) 0.88539(9) 0.72066(9) 0.0212(4) Uani 1 1 d .
Zn4 Zn 0.7571(2) 0.60923(10) 1.28679(10) 0.0285(5) Uani 1 1 d .
Zn5 Zn 0.7714(2) 1.10090(10) 0.78512(10) 0.0283(5) Uani 1 1 d .
Zn6 Zn 0.73182(18) 0.72801(9) 1.38825(9) 0.0219(4) Uani 1 1 d .
Zn7 Zn -0.20844(19) 0.77840(9) 0.59957(9) 0.0215(4) Uani 1 1 d .
Zn8 Zn 0.26153(19) 0.70524(9) 0.88696(9) 0.0239(5) Uani 1 1 d .
Zn9 Zn 0.05240(19) 0.76181(10) 0.79515(9) 0.0262(5) Uani 1 1 d .
Zn10 Zn 0.95764(19) 0.70178(10) 1.23278(10) 0.0281(5) Uani 1 1 d .
C1 C -0.6396(16) 1.0375(8) 0.6632(8) 0.025(3) Uani 1 1 d U
H1 H -0.5679 1.0526 0.6650 0.030 Uiso 1 1 calc R
C2 C -0.7503(16) 1.0814(8) 0.6477(8) 0.025(3) Uani 1 1 d U
C3 C -0.8572(16) 1.0567(8) 0.6460(8) 0.024(3) Uani 1 1 d U
H3 H -0.9321 1.0844 0.6368 0.029 Uiso 1 1 calc R
C4 C -0.8495(16) 0.9916(8) 0.6580(8) 0.024(3) Uani 1 1 d U
C5 C -0.7463(16) 0.9500(8) 0.6742(8) 0.025(3) Uani 1 1 d U
H5 H -0.7474 0.9064 0.6843 0.030 Uiso 1 1 calc R
C6 C -0.6379(16) 0.9715(8) 0.6759(8) 0.022(3) Uani 1 1 d U
C7 C -1.027(2) 0.9836(10) 0.6061(10) 0.050(6) Uani 1 1 d .
H7 H -1.0000 1.0075 0.5676 0.061 Uiso 1 1 calc R
C8 C -1.0370(15) 0.9398(8) 0.7005(8) 0.019(3) Uani 1 1 d U
H8 H -1.0217 0.9252 0.7415 0.023 Uiso 1 1 calc R
C9 C -0.7587(18) 1.1531(9) 0.6361(9) 0.031(4) Uani 1 1 d U
C10 C -0.5221(16) 0.9253(8) 0.6957(8) 0.023(3) Uani 1 1 d U
C11 C 0.1436(17) 0.8441(8) 0.4482(8) 0.028(3) Uani 1 1 d U
H11 H 0.0702 0.8449 0.4332 0.033 Uiso 1 1 calc R
C12 C 0.1433(16) 0.8288(8) 0.5131(8) 0.022(3) Uani 1 1 d U
C13 C 0.2517(16) 0.8293(8) 0.5362(8) 0.024(3) Uani 1 1 d U
H13 H 0.2517 0.8198 0.5800 0.029 Uiso 1 1 calc R
C14 C 0.3613(15) 0.8446(8) 0.4914(8) 0.021(3) Uani 1 1 d U
C15 C 0.3598(16) 0.8600(8) 0.4271(8) 0.025(3) Uani 1 1 d U
H15 H 0.4315 0.8715 0.3985 0.030 Uiso 1 1 calc R
C16 C 0.2553(16) 0.8585(8) 0.4045(8) 0.024(3) Uani 1 1 d U
C17 C 0.5469(17) 0.8033(8) 0.5465(8) 0.028(4) Uani 1 1 d .
H17 H 0.5324 0.7622 0.5605 0.034 Uiso 1 1 calc R
C18 C 0.526(2) 0.9009(11) 0.5060(12) 0.054(6) Uani 1 1 d .
H18 H 0.4947 0.9409 0.4858 0.064 Uiso 1 1 calc R
C19 C 0.0291(16) 0.8089(8) 0.5593(8) 0.023(3) Uani 1 1 d U
C20 C 0.2623(18) 0.8716(8) 0.3322(8) 0.031(4) Uani 1 1 d U
C21 C -0.3481(18) 0.8313(9) 0.9556(8) 0.032(3) Uani 1 1 d U
H21 H -0.4181 0.8278 0.9400 0.039 Uiso 1 1 calc R
C22 C -0.3549(18) 0.8224(9) 1.0209(8) 0.028(3) Uani 1 1 d U
C23 C -0.2466(17) 0.8247(8) 1.0438(8) 0.026(3) Uani 1 1 d U
H23 H -0.2479 0.8158 1.0878 0.031 Uiso 1 1 calc R
C24 C -0.1404(17) 0.8397(8) 1.0024(8) 0.025(3) Uani 1 1 d U
C25 C -0.1349(17) 0.8494(8) 0.9354(8) 0.026(3) Uani 1 1 d U
H25 H -0.0610 0.8585 0.9066 0.032 Uiso 1 1 calc R
C26 C -0.2395(16) 0.8452(8) 0.9123(8) 0.023(3) Uani 1 1 d U
C27 C 0.0459(17) 0.7973(8) 1.0547(8) 0.027(4) Uani 1 1 d .
H27 H 0.0300 0.7564 1.0688 0.033 Uiso 1 1 calc R
C28 C 0.0322(19) 0.8935(9) 1.0102(11) 0.043(5) Uani 1 1 d .
H28 H 0.0044 0.9320 0.9866 0.052 Uiso 1 1 calc R
C29 C -0.4708(19) 0.8040(9) 1.0680(8) 0.033(4) Uani 1 1 d U
C30 C -0.2232(15) 0.8541(8) 0.8399(7) 0.019(3) Uani 1 1 d U
C31 C 0.1315(16) 0.9496(8) 0.8387(8) 0.024(3) Uani 1 1 d U
H31 H 0.0571 0.9368 0.8372 0.029 Uiso 1 1 calc R
C32 C 0.2402(17) 0.9030(8) 0.8521(8) 0.027(3) Uani 1 1 d U
C33 C 0.3490(17) 0.9224(8) 0.8553(8) 0.027(3) Uani 1 1 d U
H33 H 0.4225 0.8918 0.8624 0.033 Uiso 1 1 calc R
C34 C 0.3482(16) 0.9872(8) 0.8480(8) 0.023(3) Uani 1 1 d U
C35 C 0.2434(16) 1.0347(8) 0.8359(8) 0.024(3) Uani 1 1 d U
H35 H 0.2435 1.0786 0.8331 0.029 Uiso 1 1 calc R
C36 C 0.1354(16) 1.0136(8) 0.8281(8) 0.022(3) Uani 1 1 d U
C37 C 0.5156(18) 0.9992(9) 0.9049(9) 0.033(3) Uani 1 1 d U
H37 H 0.4800 0.9815 0.9456 0.039 Uiso 1 1 calc R
C38 C 0.5345(16) 1.0396(8) 0.8056(8) 0.023(4) Uani 1 1 d .
H38 H 0.5208 1.0534 0.7642 0.028 Uiso 1 1 calc R
C39 C 0.2331(18) 0.8320(9) 0.8553(8) 0.029(4) Uani 1 1 d U
C40 C 0.0171(16) 1.0630(8) 0.8112(8) 0.025(3) Uani 1 1 d U
C41 C -0.3740(16) 0.4575(8) 0.8383(7) 0.022(3) Uani 1 1 d U
H41 H -0.4467 0.4415 0.8400 0.026 Uiso 1 1 calc R
C42 C -0.2618(16) 0.4153(8) 0.8494(8) 0.023(3) Uani 1 1 d U
C43 C -0.1597(17) 0.4398(8) 0.8532(8) 0.026(3) Uani 1 1 d U
H43 H -0.0848 0.4117 0.8620 0.031 Uiso 1 1 calc R
C44 C -0.1667(16) 0.5057(8) 0.8439(8) 0.023(3) Uani 1 1 d U
C45 C -0.2799(16) 0.5495(8) 0.8288(8) 0.025(3) Uani 1 1 d U
H45 H -0.2860 0.5940 0.8220 0.030 Uiso 1 1 calc R
C46 C -0.3796(16) 0.5227(8) 0.8247(8) 0.025(3) Uani 1 1 d U
C47 C 0.0038(18) 0.5182(10) 0.8976(9) 0.038(5) Uani 1 1 d .
H47 H -0.0277 0.4988 0.9381 0.045 Uiso 1 1 calc R
C48 C 0.0198(18) 0.5585(9) 0.8001(9) 0.032(4) Uani 1 1 d .
H48 H 0.0034 0.5724 0.7593 0.038 Uiso 1 1 calc R
C49 C -0.2423(16) 0.3434(9) 0.8601(8) 0.026(3) Uani 1 1 d U
C50 C -0.4990(18) 0.5705(9) 0.8073(9) 0.033(4) Uani 1 1 d U
C51 C 0.8901(16) 0.6591(8) 1.0417(7) 0.021(2) Uani 1 1 d U
H51 H 0.9657 0.6593 1.0541 0.025 Uiso 1 1 calc R
C52 C 0.8849(16) 0.6725(8) 0.9766(8) 0.022(2) Uani 1 1 d U
C53 C 0.7726(15) 0.6672(8) 0.9594(8) 0.021(3) Uani 1 1 d U
H53 H 0.7677 0.6746 0.9160 0.025 Uiso 1 1 calc R
C54 C 0.6718(15) 0.6518(8) 1.0042(8) 0.023(3) Uani 1 1 d U
C55 C 0.6729(17) 0.6420(8) 1.0679(8) 0.025(3) Uani 1 1 d U
H55 H 0.6006 0.6329 1.0982 0.030 Uiso 1 1 calc R
C56 C 0.7834(16) 0.6455(8) 1.0885(8) 0.023(2) Uani 1 1 d U
C57 C 0.4814(17) 0.6896(9) 0.9517(9) 0.030(3) Uani 1 1 d U
H57 H 0.4936 0.7309 0.9365 0.036 Uiso 1 1 calc R
C58 C 0.5021(18) 0.5924(9) 0.9980(8) 0.028(4) Uani 1 1 d .
H58 H 0.5344 0.5535 1.0199 0.034 Uiso 1 1 calc R
C59 C 0.9930(16) 0.6916(8) 0.9270(8) 0.025(3) Uani 1 1 d U
C60 C 0.7918(18) 0.6384(8) 1.1577(8) 0.029(4) Uani 1 1 d U
C61 C 1.3767(14) 0.6607(7) 1.5363(7) 0.015(3) Uani 1 1 d U
H61 H 1.4474 0.6631 1.5519 0.018 Uiso 1 1 calc R
C62 C 1.3789(15) 0.6749(7) 1.4698(8) 0.021(3) Uani 1 1 d U
C63 C 1.2726(14) 0.6730(7) 1.4451(8) 0.019(3) Uani 1 1 d U
H63 H 1.2722 0.6831 1.4014 0.022 Uiso 1 1 calc R
C64 C 1.1661(15) 0.6548(8) 1.4901(8) 0.023(3) Uani 1 1 d U
C65 C 1.1642(16) 0.6423(8) 1.5549(8) 0.022(3) Uani 1 1 d U
H65 H 1.0903 0.6330 1.5835 0.027 Uiso 1 1 calc R
C66 C 1.2705(16) 0.6433(7) 1.5784(8) 0.022(3) Uani 1 1 d U
C67 C 0.9777(17) 0.7019(9) 1.4385(8) 0.030(4) Uani 1 1 d .
H67 H 0.9920 0.7433 1.4255 0.036 Uiso 1 1 calc R
C68 C 1.0026(16) 0.6013(8) 1.4786(7) 0.020(3) Uani 1 1 d .
H68 H 1.0355 0.5613 1.4984 0.024 Uiso 1 1 calc R
C69 C 1.4943(15) 0.6947(8) 1.4230(8) 0.022(3) Uani 1 1 d U
C70 C 1.2655(18) 0.6283(8) 1.6482(9) 0.030(4) Uani 1 1 d U
C71 C 1.1250(17) 0.4549(8) 1.3433(8) 0.027(3) Uani 1 1 d U
H71 H 1.0520 0.4398 1.3436 0.033 Uiso 1 1 calc R
C72 C 1.2315(17) 0.4127(8) 1.3585(8) 0.026(3) Uani 1 1 d U
C73 C 1.3400(17) 0.4344(8) 1.3603(8) 0.026(3) Uani 1 1 d U
H73 H 1.4134 0.4055 1.3699 0.031 Uiso 1 1 calc R
C74 C 1.3364(16) 0.5013(8) 1.3472(8) 0.025(3) Uani 1 1 d U
C75 C 1.2337(16) 0.5429(8) 1.3265(8) 0.024(3) Uani 1 1 d U
H75 H 1.2375 0.5856 1.3122 0.029 Uiso 1 1 calc R
C76 C 1.1244(16) 0.5209(8) 1.3272(8) 0.025(3) Uani 1 1 d U
C77 C 1.5036(19) 0.5071(10) 1.4025(9) 0.039(5) Uani 1 1 d .
H77 H 1.4769 0.4809 1.4392 0.047 Uiso 1 1 calc R
C78 C 1.5215(17) 0.5561(9) 1.3099(8) 0.029(4) Uani 1 1 d .
H78 H 1.5070 0.5724 1.2692 0.035 Uiso 1 1 calc R
C79 C 1.2421(18) 0.3397(8) 1.3749(8) 0.026(3) Uani 1 1 d U
C80 C 1.0167(16) 0.5684(9) 1.3038(8) 0.028(3) Uani 1 1 d U
N1 N -0.9616(15) 0.9692(6) 0.6554(7) 0.026(3) Uani 1 1 d .
N2 N -1.1266(15) 0.9607(8) 0.6193(7) 0.035(4) Uani 1 1 d .
N3 N -1.1360(13) 0.9334(7) 0.6808(6) 0.022(3) Uani 1 1 d .
N4 N 0.4691(13) 0.8486(7) 0.5155(7) 0.026(3) Uani 1 1 d .
N5 N 0.6446(15) 0.8228(7) 0.5550(7) 0.028(3) Uani 1 1 d .
N6 N 0.6303(16) 0.8866(8) 0.5288(9) 0.043(4) Uani 1 1 d .
N7 N -0.0313(13) 0.8441(7) 1.0253(7) 0.025(3) Uani 1 1 d .
N8 N 0.1448(14) 0.8159(7) 1.0612(7) 0.029(3) Uani 1 1 d .
N9 N 0.1357(16) 0.8801(7) 1.0328(7) 0.036(4) Uani 1 1 d .
N10 N 0.4621(14) 1.0077(7) 0.8499(7) 0.030(3) Uani 1 1 d U
N11 N 0.6213(15) 1.0197(8) 0.8904(7) 0.034(3) Uani 1 1 d U
N12 N 0.6312(13) 1.0495(6) 0.8283(7) 0.025(3) Uani 1 1 d .
N13 N -0.0565(14) 0.5284(7) 0.8488(7) 0.028(3) Uani 1 1 d .
N14 N 0.1107(17) 0.5380(8) 0.8825(7) 0.040(4) Uani 1 1 d .
N15 N 0.1189(14) 0.5648(7) 0.8194(7) 0.026(3) Uani 1 1 d .
N16 N 0.5561(13) 0.6449(7) 0.9857(7) 0.023(3) Uani 1 1 d .
N17 N 0.3893(14) 0.6648(7) 0.9438(7) 0.030(2) Uani 1 1 d U
N18 N 0.3991(14) 0.6043(7) 0.9748(7) 0.031(3) Uani 1 1 d U
N19 N 1.0544(13) 0.6531(7) 1.4676(6) 0.024(3) Uani 1 1 d .
N20 N 0.8777(13) 0.6801(7) 1.4317(6) 0.025(3) Uani 1 1 d .
N21 N 0.8925(15) 0.6181(7) 1.4556(8) 0.038(4) Uani 1 1 d .
N22 N 1.4455(13) 0.5231(7) 1.3544(6) 0.025(3) Uani 1 1 d .
N23 N 1.6037(15) 0.5326(7) 1.3925(7) 0.035(4) Uani 1 1 d .
N24 N 1.6174(14) 0.5620(7) 1.3321(7) 0.029(3) Uani 1 1 d .
O1 O -0.6624(12) 1.1741(6) 0.6287(7) 0.036(3) Uani 1 1 d .
O2 O -0.8678(13) 1.1886(7) 0.6294(8) 0.050(4) Uani 1 1 d .
O3 O -0.4268(11) 0.9486(5) 0.6977(6) 0.027(3) Uani 1 1 d .
O4 O -0.5274(12) 0.8670(5) 0.7110(7) 0.036(3) Uani 1 1 d .
O5 O -0.0651(11) 0.8068(6) 0.5362(6) 0.030(3) Uani 1 1 d .
O6 O 0.0307(13) 0.7947(8) 0.6167(6) 0.047(4) Uani 1 1 d .
O7 O 0.1596(12) 0.8916(7) 0.3132(6) 0.038(3) Uani 1 1 d U
O8 O 0.3692(12) 0.8663(6) 0.2949(6) 0.038(3) Uani 1 1 d .
O9 O -0.5622(12) 0.7998(7) 1.0427(6) 0.035(3) Uani 1 1 d .
O10 O -0.4697(14) 0.7887(8) 1.1265(6) 0.050(4) Uani 1 1 d .
O11 O -0.3239(11) 0.8765(6) 0.8176(5) 0.030(3) Uani 1 1 d .
O12 O -0.1136(11) 0.8383(6) 0.8049(5) 0.028(3) Uani 1 1 d .
O13 O 0.1319(12) 0.8224(7) 0.8441(7) 0.050(4) Uani 1 1 d .
O14 O 0.3233(15) 0.7883(6) 0.8736(7) 0.050(4) Uani 1 1 d .
O15 O -0.0764(11) 1.0410(6) 0.8111(6) 0.030(3) Uani 1 1 d .
O16 O 0.0235(13) 1.1199(6) 0.7996(8) 0.048(4) Uani 1 1 d .
O17 O -0.3432(12) 0.3205(5) 0.8825(6) 0.033(3) Uani 1 1 d .
O18 O -0.1303(12) 0.3079(5) 0.8439(6) 0.031(3) Uani 1 1 d .
O19 O -0.5844(12) 0.5446(6) 0.7986(6) 0.034(3) Uani 1 1 d .
O20 O -0.5044(16) 0.6277(7) 0.8027(10) 0.074(6) Uani 1 1 d .
O21 O 1.0948(11) 0.6894(6) 0.9465(5) 0.031(3) Uani 1 1 d .
O22 O 0.9690(11) 0.7119(6) 0.8732(5) 0.027(3) Uani 1 1 d .
O23 O 0.8896(13) 0.6540(7) 1.1701(7) 0.044(4) Uani 1 1 d .
O24 O 0.7046(13) 0.6176(7) 1.2017(6) 0.043(3) Uani 1 1 d .
O25 O 1.5860(11) 0.6988(6) 1.4479(5) 0.028(3) Uani 1 1 d .
O26 O 1.4921(13) 0.7058(8) 1.3658(6) 0.053(4) Uani 1 1 d .
O27 O 1.3605(12) 0.6224(7) 1.6708(6) 0.041(3) Uani 1 1 d .
O28 O 1.1564(15) 0.6240(8) 1.6863(6) 0.051(4) Uani 1 1 d .
O29 O 1.1418(13) 0.3195(6) 1.3919(6) 0.037(3) Uani 1 1 d .
O30 O 1.3503(15) 0.3042(6) 1.3676(7) 0.048(4) Uani 1 1 d .
O31 O 0.9132(12) 0.5482(6) 1.3036(6) 0.035(3) Uani 1 1 d .
O32 O 1.0342(10) 0.6227(5) 1.2843(5) 0.023(3) Uani 1 1 d .
O33 O -0.2432(11) 0.8007(5) 0.6889(5) 0.025(3) Uani 1 1 d .
O34 O -0.7495(11) 0.8109(5) 1.1920(5) 0.026(3) Uani 1 1 d .
O35 O -0.0416(12) 0.7188(6) 0.7403(7) 0.041(3) Uani 1 1 d .
H35A H -0.1234 0.7311 0.7541 0.050 Uiso 1 1 d R
H35B H -0.0206 0.7309 0.7003 0.050 Uiso 1 1 d R
O36 O 0.1436(11) 0.8024(6) 0.7100(5) 0.034(3) Uani 1 1 d .
H36A H 0.1293 0.7868 0.6785 0.041 Uiso 1 1 d R
H36B H 0.2250 0.7938 0.7075 0.041 Uiso 1 1 d R
O37 O 0.2349(10) 0.6942(5) 0.7997(5) 0.019(2) Uani 1 1 d .
O38 O 0.7732(11) 0.6958(5) 1.2998(5) 0.020(2) Uani 1 1 d .
O39 O 0.8620(12) 0.7873(6) 1.1945(6) 0.034(3) Uani 1 1 d .
H39A H 0.9159 0.8025 1.1641 0.040 Uiso 1 1 d R
H39B H 0.8301 0.8141 1.2240 0.040 Uiso 1 1 d R
O40 O 1.0526(13) 0.7569(7) 1.2735(7) 0.050(4) Uani 1 1 d U
O41 O 0.3982(12) 0.7578(6) 0.7025(7) 0.043(3) Uani 1 1 d .
O42 O 0.6074(13) 0.7968(6) 0.2348(7) 0.043(3) Uani 1 1 d .
O43 O 0.2386(16) 0.4884(8) 0.5107(8) 0.061(5) Uani 1 1 d .
O44 O 0.2427(18) 0.0070(7) 0.4939(8) 0.063(5) Uani 1 1 d .
O45 O 0.7707(17) 0.4842(9) 0.0108(8) 0.067(5) Uani 1 1 d .
O46 O 0.234(2) 0.9950(9) 0.0104(9) 0.080(6) Uani 1 1 d .
O47 O 0.616(2) 0.7322(10) 0.8003(9) 0.099(8) Uani 1 1 d .
O48 O 0.373(3) 0.7025(12) 0.2647(12) 0.138(11) Uani 1 1 d .

loop_
_atom_site_aniso_label
_atom_site_aniso_U_11
_atom_site_aniso_U_22
_atom_site_aniso_U_33
_atom_site_aniso_U_23
_atom_site_aniso_U_13
_atom_site_aniso_U_12
Zn1 0.0280(11) 0.0220(10) 0.0250(11) 0.0001(8) -0.0028(9) -0.0054(8)
Zn2 0.0238(10) 0.0210(10) 0.0163(9) -0.0034(8) -0.0027(8) -0.0052(8)
Zn3 0.0191(10) 0.0216(10) 0.0282(11) 0.0005(8) -0.0103(8) -0.0102(8)
Zn4 0.0360(12) 0.0270(11) 0.0318(11) 0.0091(9) -0.0198(10) -0.0176(9)
Zn5 0.0319(12) 0.0294(11) 0.0308(11) 0.0048(9) -0.0162(9) -0.0144(9)
Zn6 0.0166(10) 0.0236(10) 0.0225(10) 0.0047(8) -0.0026(8) -0.0040(8)
Zn7 0.0238(10) 0.0234(10) 0.0205(10) 0.0019(8) -0.0077(8) -0.0104(8)
Zn8 0.0247(11) 0.0260(11) 0.0284(11) 0.0093(8) -0.0164(9) -0.0147(8)
Zn9 0.0218(11) 0.0355(12) 0.0208(10) 0.0060(9) -0.0058(8) -0.0087(9)
Zn10 0.0236(11) 0.0253(11) 0.0381(12) 0.0055(9) -0.0117(9) -0.0094(9)
C1 0.018(6) 0.021(6) 0.038(6) 0.006(5) -0.006(5) -0.010(5)
C2 0.021(6) 0.028(6) 0.031(6) 0.005(5) -0.013(5) -0.013(5)
C3 0.019(6) 0.031(6) 0.029(6) 0.002(6) -0.010(5) -0.015(5)
C4 0.019(6) 0.028(6) 0.024(6) 0.005(5) -0.003(5) -0.010(5)
C5 0.025(6) 0.020(6) 0.028(6) 0.010(5) -0.005(5) -0.010(5)
C6 0.022(6) 0.019(5) 0.028(6) 0.005(5) -0.008(5) -0.013(5)
C7 0.065(15) 0.055(14) 0.049(13) 0.035(11) -0.038(12) -0.040(12)
C8 0.021(7) 0.023(7) 0.020(7) -0.005(6) -0.005(6) -0.013(6)
C9 0.031(8) 0.028(8) 0.030(8) 0.009(6) -0.005(7) -0.010(7)
C10 0.025(7) 0.024(7) 0.020(7) 0.008(6) -0.005(6) -0.014(6)
C11 0.025(6) 0.027(6) 0.028(6) 0.010(6) -0.007(5) -0.004(5)
C12 0.020(6) 0.024(6) 0.025(6) 0.002(5) -0.009(5) -0.009(5)
C13 0.022(6) 0.027(6) 0.027(6) 0.000(5) -0.008(5) -0.009(5)
C14 0.015(6) 0.024(6) 0.024(6) 0.002(5) -0.003(5) -0.007(5)
C15 0.020(6) 0.024(6) 0.026(6) 0.008(5) 0.002(5) -0.007(5)
C16 0.024(6) 0.022(6) 0.022(6) 0.007(5) -0.002(5) -0.004(5)
C17 0.037(11) 0.022(9) 0.033(10) 0.009(8) -0.015(8) -0.017(8)
C18 0.050(14) 0.049(14) 0.078(16) 0.033(12) -0.046(13) -0.028(11)
C19 0.021(7) 0.025(7) 0.025(7) 0.000(6) -0.010(6) -0.006(6)
C20 0.034(8) 0.024(7) 0.023(7) 0.005(6) 0.002(7) 0.004(6)
C21 0.031(7) 0.036(7) 0.026(6) 0.004(6) -0.001(6) -0.009(6)
C22 0.034(6) 0.034(6) 0.017(5) 0.001(5) -0.004(5) -0.013(5)
C23 0.035(7) 0.034(7) 0.013(6) -0.006(5) 0.002(5) -0.020(6)
C24 0.031(7) 0.033(7) 0.015(6) -0.005(5) -0.001(5) -0.016(6)
C25 0.027(6) 0.034(7) 0.015(6) 0.005(5) 0.001(5) -0.011(6)
C26 0.023(6) 0.029(6) 0.019(5) 0.000(5) -0.004(5) -0.010(5)
C27 0.032(10) 0.025(9) 0.030(10) 0.006(8) -0.015(8) -0.012(8)
C28 0.027(11) 0.032(11) 0.066(14) 0.016(10) -0.009(10) -0.007(9)
C29 0.037(8) 0.039(8) 0.022(7) 0.006(7) -0.005(7) -0.014(7)
C30 0.016(7) 0.024(7) 0.018(7) 0.007(6) -0.006(6) -0.008(6)
C31 0.024(6) 0.025(6) 0.028(6) -0.002(5) -0.005(5) -0.017(5)
C32 0.030(6) 0.020(6) 0.032(6) -0.004(5) -0.001(5) -0.011(5)
C33 0.028(6) 0.024(6) 0.030(6) -0.001(6) -0.007(6) -0.007(5)
C34 0.023(6) 0.024(6) 0.027(6) 0.005(5) -0.010(5) -0.014(5)
C35 0.025(6) 0.027(6) 0.025(6) 0.010(5) -0.008(5) -0.016(5)
C36 0.022(6) 0.025(6) 0.027(6) 0.002(5) -0.009(5) -0.016(5)
C37 0.031(6) 0.039(6) 0.036(6) 0.014(5) -0.020(5) -0.018(5)
C38 0.024(9) 0.019(9) 0.031(9) -0.004(7) -0.017(8) 0.001(7)
C39 0.037(8) 0.027(8) 0.024(7) -0.010(6) -0.003(7) -0.010(7)
C40 0.025(7) 0.018(7) 0.030(7) 0.001(6) 0.002(6) -0.013(6)
C41 0.024(6) 0.027(6) 0.020(6) -0.002(5) -0.007(5) -0.013(5)
C42 0.018(5) 0.028(6) 0.023(6) -0.003(5) -0.002(5) -0.005(5)
C43 0.023(6) 0.025(6) 0.026(6) -0.001(5) -0.002(5) -0.003(5)
C44 0.024(6) 0.022(6) 0.027(6) 0.002(5) -0.005(5) -0.011(5)
C45 0.024(6) 0.026(6) 0.029(6) 0.001(5) -0.005(5) -0.014(5)
C46 0.024(6) 0.028(6) 0.025(6) -0.002(5) -0.010(5) -0.007(5)
C47 0.031(11) 0.069(14) 0.023(9) 0.013(9) -0.005(8) -0.039(10)
C48 0.032(11) 0.034(11) 0.035(10) 0.005(8) -0.009(8) -0.019(8)
C49 0.016(7) 0.037(8) 0.030(7) -0.009(6) -0.001(6) -0.014(6)
C50 0.032(8) 0.031(8) 0.033(8) -0.004(7) -0.011(7) -0.001(7)
C51 0.023(5) 0.024(5) 0.024(5) -0.002(4) -0.014(4) -0.013(4)
C52 0.021(5) 0.026(5) 0.025(5) 0.001(4) -0.011(4) -0.011(4)
C53 0.017(6) 0.026(6) 0.024(6) 0.005(5) -0.012(5) -0.009(5)
C54 0.017(6) 0.027(6) 0.027(6) 0.006(5) -0.010(5) -0.010(5)
C55 0.024(6) 0.028(6) 0.028(6) 0.003(5) -0.009(5) -0.012(5)
C56 0.025(5) 0.024(5) 0.026(5) -0.001(4) -0.012(4) -0.011(4)
C57 0.029(6) 0.031(6) 0.043(7) 0.007(5) -0.026(5) -0.016(5)
C58 0.041(11) 0.029(10) 0.021(9) 0.008(7) -0.006(8) -0.025(8)
C59 0.021(7) 0.026(7) 0.026(7) 0.002(6) -0.002(6) -0.009(6)
C60 0.032(8) 0.022(7) 0.027(7) -0.004(6) -0.004(6) 0.005(6)
C61 0.013(6) 0.008(5) 0.026(6) -0.004(5) -0.011(5) 0.002(5)
C62 0.017(5) 0.016(5) 0.028(6) 0.002(5) -0.004(5) -0.005(5)
C63 0.012(6) 0.018(6) 0.025(6) 0.002(5) -0.005(5) -0.005(5)
C64 0.016(6) 0.024(6) 0.030(6) 0.004(5) -0.010(5) -0.007(5)
C65 0.018(6) 0.023(6) 0.030(6) -0.003(5) -0.009(5) -0.006(5)
C66 0.022(6) 0.018(5) 0.027(6) 0.000(5) -0.012(5) -0.002(5)
C67 0.032(10) 0.035(10) 0.027(9) 0.007(8) -0.007(8) -0.021(8)
C68 0.033(10) 0.017(8) 0.014(8) -0.006(6) -0.008(7) -0.009(7)
C69 0.016(7) 0.017(7) 0.031(8) 0.003(6) 0.004(6) -0.010(6)
C70 0.032(8) 0.027(7) 0.031(8) -0.003(6) -0.009(7) -0.003(6)
C71 0.022(6) 0.029(6) 0.027(6) 0.005(6) -0.002(5) -0.008(5)
C72 0.027(6) 0.029(6) 0.020(5) 0.003(5) -0.002(5) -0.010(5)
C73 0.028(6) 0.026(6) 0.023(6) 0.005(5) -0.002(5) -0.012(5)
C74 0.025(6) 0.026(6) 0.023(6) 0.002(5) -0.002(5) -0.011(5)
C75 0.026(6) 0.023(6) 0.026(6) -0.002(5) -0.008(5) -0.009(5)
C76 0.020(6) 0.028(6) 0.026(6) 0.004(5) -0.003(5) -0.007(5)
C77 0.033(11) 0.061(14) 0.032(11) 0.007(10) -0.010(9) -0.027(10)
C78 0.032(10) 0.035(10) 0.027(9) 0.013(8) -0.010(8) -0.024(8)
C79 0.033(8) 0.029(8) 0.017(7) -0.004(6) 0.001(6) -0.013(7)
C80 0.021(7) 0.040(8) 0.024(7) 0.003(7) -0.006(6) -0.010(6)
N1 0.041(9) 0.019(7) 0.024(8) 0.004(6) -0.012(7) -0.016(7)
N2 0.031(9) 0.046(10) 0.040(9) 0.021(8) -0.020(7) -0.030(8)
N3 0.018(7) 0.027(8) 0.025(7) -0.001(6) -0.004(6) -0.013(6)
N4 0.017(7) 0.032(8) 0.034(8) -0.013(7) -0.008(6) -0.005(6)
N5 0.042(9) 0.023(8) 0.031(8) 0.010(6) -0.022(7) -0.023(7)
N6 0.034(10) 0.045(10) 0.062(11) 0.018(9) -0.032(9) -0.019(8)
N7 0.018(7) 0.028(8) 0.033(8) -0.002(6) -0.005(6) -0.014(6)
N8 0.031(9) 0.023(8) 0.041(9) 0.007(7) -0.017(7) -0.014(6)
N9 0.049(11) 0.031(9) 0.039(9) 0.022(7) -0.024(8) -0.026(8)
N10 0.029(6) 0.035(6) 0.036(6) 0.011(5) -0.019(5) -0.019(5)
N11 0.029(6) 0.042(6) 0.039(6) 0.013(5) -0.022(5) -0.017(5)
N12 0.019(7) 0.018(7) 0.041(9) -0.008(6) -0.013(7) 0.000(6)
N13 0.030(8) 0.028(8) 0.031(8) -0.007(7) -0.008(7) -0.013(7)
N14 0.052(11) 0.057(11) 0.031(9) 0.009(8) -0.022(8) -0.041(9)
N15 0.026(8) 0.027(8) 0.026(8) 0.003(6) -0.005(6) -0.014(6)
N16 0.015(7) 0.026(8) 0.030(8) 0.007(6) -0.007(6) -0.009(6)
N17 0.028(6) 0.032(5) 0.041(6) 0.010(5) -0.025(5) -0.016(5)
N18 0.030(6) 0.032(6) 0.039(6) 0.011(5) -0.023(5) -0.015(5)
N19 0.016(7) 0.033(8) 0.022(7) 0.011(6) -0.006(6) -0.010(6)
N20 0.019(8) 0.027(8) 0.024(7) 0.001(6) -0.003(6) -0.001(6)
N21 0.035(9) 0.033(9) 0.058(11) 0.012(8) -0.029(8) -0.019(7)
N22 0.025(8) 0.027(8) 0.023(7) 0.002(6) -0.009(6) -0.004(6)
N23 0.041(10) 0.037(9) 0.033(9) 0.011(7) -0.021(7) -0.017(8)
N24 0.031(9) 0.033(9) 0.031(8) 0.009(7) -0.015(7) -0.018(7)
O1 0.029(7) 0.025(7) 0.058(9) -0.001(6) -0.014(6) -0.007(6)
O2 0.042(9) 0.040(8) 0.077(11) 0.025(7) -0.043(8) -0.011(7)
O3 0.026(7) 0.026(6) 0.039(7) 0.011(5) -0.026(6) -0.015(5)
O4 0.028(7) 0.017(6) 0.064(9) 0.010(6) -0.015(6) -0.011(5)
O5 0.027(7) 0.035(7) 0.029(7) 0.003(5) -0.008(5) -0.011(5)
O6 0.034(8) 0.099(12) 0.022(7) 0.023(7) -0.016(6) -0.041(8)
O7 0.034(6) 0.053(7) 0.031(6) 0.004(5) -0.023(5) -0.005(5)
O8 0.027(7) 0.049(8) 0.025(7) 0.006(6) -0.004(6) 0.005(6)
O9 0.026(7) 0.058(9) 0.028(7) 0.004(6) -0.003(6) -0.029(6)
O10 0.049(9) 0.082(11) 0.027(7) 0.003(7) -0.005(6) -0.037(8)
O11 0.027(7) 0.043(8) 0.013(6) -0.008(5) -0.004(5) 0.005(6)
O12 0.017(6) 0.039(7) 0.024(6) 0.007(5) -0.003(5) -0.003(5)
O13 0.018(7) 0.062(10) 0.072(10) -0.028(8) 0.009(7) -0.018(7)
O14 0.073(11) 0.023(7) 0.057(9) 0.020(6) -0.035(8) -0.011(7)
O15 0.022(7) 0.039(7) 0.035(7) 0.009(6) -0.014(5) -0.014(6)
O16 0.029(8) 0.035(8) 0.081(11) 0.004(7) -0.019(7) -0.009(6)
O17 0.033(7) 0.021(6) 0.041(7) 0.001(5) 0.006(6) -0.016(5)
O18 0.032(7) 0.009(6) 0.056(8) -0.001(5) -0.025(6) 0.004(5)
O19 0.025(7) 0.026(7) 0.052(8) -0.010(6) -0.013(6) 0.000(5)
O20 0.061(11) 0.041(9) 0.145(17) 0.026(10) -0.075(12) -0.024(8)
O21 0.025(7) 0.054(8) 0.020(6) 0.016(6) -0.011(5) -0.025(6)
O22 0.032(7) 0.033(7) 0.021(6) 0.011(5) -0.010(5) -0.017(6)
O23 0.029(8) 0.064(10) 0.048(8) -0.019(7) -0.002(6) -0.024(7)
O24 0.044(8) 0.064(10) 0.033(7) -0.001(7) -0.009(6) -0.038(7)
O25 0.023(7) 0.035(7) 0.023(6) 0.003(5) 0.001(5) -0.008(5)
O26 0.033(8) 0.103(13) 0.030(8) 0.015(8) -0.010(6) -0.038(8)
O27 0.026(7) 0.073(10) 0.022(7) -0.007(6) -0.015(6) 0.001(7)
O28 0.056(10) 0.070(11) 0.029(7) 0.000(7) -0.001(7) -0.029(8)
O29 0.036(8) 0.024(7) 0.045(8) -0.008(6) 0.005(6) -0.008(6)
O30 0.064(11) 0.024(7) 0.061(10) -0.001(7) -0.025(8) -0.009(7)
O31 0.029(7) 0.036(7) 0.053(8) 0.010(6) -0.020(6) -0.025(6)
O32 0.018(6) 0.021(6) 0.032(6) 0.018(5) -0.014(5) -0.010(5)
O33 0.033(7) 0.024(6) 0.020(6) 0.001(5) -0.005(5) -0.012(5)
O34 0.023(6) 0.024(6) 0.026(6) 0.001(5) -0.003(5) -0.001(5)
O35 0.026(7) 0.041(8) 0.066(9) -0.021(7) -0.015(7) -0.011(6)
O36 0.025(7) 0.060(9) 0.016(6) 0.006(6) -0.004(5) -0.012(6)
O37 0.019(6) 0.017(6) 0.025(6) -0.011(5) 0.000(5) -0.010(5)
O38 0.030(6) 0.024(6) 0.016(5) 0.010(5) -0.013(5) -0.020(5)
O39 0.029(7) 0.026(7) 0.044(8) 0.010(6) -0.011(6) -0.006(5)
O40 0.038(7) 0.070(8) 0.047(7) -0.032(6) -0.019(6) 0.001(6)
O41 0.019(7) 0.041(8) 0.067(10) 0.006(7) -0.008(6) -0.009(6)
O42 0.034(8) 0.043(8) 0.050(9) 0.008(7) -0.011(7) -0.009(6)
O43 0.068(11) 0.060(10) 0.068(11) 0.032(8) -0.039(9) -0.033(9)
O44 0.094(13) 0.051(10) 0.070(11) 0.012(8) -0.047(10) -0.041(9)
O45 0.072(12) 0.088(13) 0.058(10) 0.026(9) -0.037(9) -0.044(10)
O46 0.129(17) 0.078(13) 0.069(12) 0.004(10) -0.059(12) -0.053(12)
O47 0.15(2) 0.105(16) 0.058(11) -0.007(11) 0.013(12) -0.104(16)
O48 0.22(3) 0.114(19) 0.118(19) -0.003(15) -0.14(2) -0.012(19)

loop_
_atom_type_symbol
_atom_type_description
_atom_type_scat_dispersion_real
_atom_type_scat_dispersion_imag
_atom_type_scat_source
C C 0.0033 0.0016 'International Tables Vol C Tables 4.2.6.8 and 6.1.1.4'
H H 0.0000 0.0000 'International Tables Vol C Tables 4.2.6.8 and 6.1.1.4'
N N 0.0061 0.0033 'International Tables Vol C Tables 4.2.6.8 and 6.1.1.4'
O O 0.0106 0.0060 'International Tables Vol C Tables 4.2.6.8 and 6.1.1.4'
Zn Zn 0.2839 1.4301 'International Tables Vol C Tables 4.2.6.8 and 6.1.1.4'

loop_
_geom_angle_atom_site_label_1
_geom_angle_atom_site_label_2
_geom_angle_atom_site_label_3
_geom_angle
_geom_angle_site_symmetry_1
_geom_angle_site_symmetry_3
O34 Zn1 O9 117.0(5) . .
O34 Zn1 O17 109.1(5) . 2_467
O9 Zn1 O17 103.0(5) . 2_467
O34 Zn1 N8 110.7(6) . 1_455
O9 Zn1 N8 100.1(6) . 1_455
O17 Zn1 N8 116.8(6) 2_467 1_455
O19 Zn2 O37 112.6(5) 1_655 .
O19 Zn2 N15 100.8(6) 1_655 .
O37 Zn2 N15 107.5(5) . .
O19 Zn2 O27 99.3(5) 1_655 1_454
O37 Zn2 O27 99.4(5) . 1_454
N15 Zn2 O27 136.7(5) . 1_454
O19 Zn2 O28 141.6(5) 1_655 1_454
O37 Zn2 O28 102.0(5) . 1_454
N15 Zn2 O28 83.5(5) . 1_454
O27 Zn2 O28 57.7(5) 1_454 1_454
O19 Zn2 C70 121.9(6) 1_655 1_454
O37 Zn2 C70 102.5(5) . 1_454
N15 Zn2 C70 111.1(6) . 1_454
O27 Zn2 C70 28.1(5) 1_454 1_454
O28 Zn2 C70 29.6(5) 1_454 1_454
O33 Zn3 O3 116.0(5) . .
O33 Zn3 O11 108.5(5) . .
O3 Zn3 O11 104.6(5) . .
O33 Zn3 N3 112.9(5) . 1_655
O3 Zn3 N3 99.8(5) . 1_655
O11 Zn3 N3 114.8(5) . 1_655
O31 Zn4 O38 106.6(5) . .
O31 Zn4 O24 122.7(6) . .
O38 Zn4 O24 105.9(5) . .
O31 Zn4 N24 101.9(5) . 1_455
O38 Zn4 N24 129.1(6) . 1_455
O24 Zn4 N24 92.2(5) . 1_455
O34 Zn5 O15 111.9(5) 2_577 1_655
O34 Zn5 O7 102.0(5) 2_577 2_676
O15 Zn5 O7 100.2(5) 1_655 2_676
O34 Zn5 N12 119.8(5) 2_577 .
O15 Zn5 N12 99.3(5) 1_655 .
O7 Zn5 N12 122.0(5) 2_676 .
O34 Zn5 C20 98.0(5) 2_577 2_676
O15 Zn5 C20 126.3(5) 1_655 2_676
O7 Zn5 C20 28.1(5) 2_676 2_676
N12 Zn5 C20 103.0(6) . 2_676
O25 Zn6 O38 113.3(5) 1_455 .
O25 Zn6 N20 99.7(5) 1_455 .
O38 Zn6 N20 107.3(5) . .
O25 Zn6 O1 104.5(5) 1_455 2_577
O38 Zn6 O1 102.4(5) . 2_577
N20 Zn6 O1 129.9(5) . 2_577
O25 Zn6 C9 126.5(5) 1_455 2_577
O38 Zn6 C9 102.9(5) . 2_577
N20 Zn6 C9 105.7(6) . 2_577
O1 Zn6 C9 27.1(5) 2_577 2_577
O33 Zn7 O5 118.2(5) . .
O33 Zn7 O29 101.7(5) . 2_667
O5 Zn7 O29 102.9(5) . 2_667
O33 Zn7 N5 113.0(6) . 1_455
O5 Zn7 N5 98.6(5) . 1_455
O29 Zn7 N5 123.2(5) 2_667 1_455
O37 Zn8 O14 103.8(5) . .
O37 Zn8 O21 101.6(4) . 1_455
O14 Zn8 O21 126.5(6) . 1_455
O37 Zn8 N17 138.5(6) . .
O14 Zn8 N17 90.5(6) . .
O21 Zn8 N17 100.4(5) 1_455 .
O22 Zn9 O36 173.0(5) 1_455 .
O22 Zn9 O12 91.6(5) 1_455 .
O36 Zn9 O12 93.1(5) . .
O22 Zn9 O35 86.6(5) 1_455 .
O36 Zn9 O35 88.6(5) . .
O12 Zn9 O35 85.8(5) . .
O22 Zn9 O37 87.8(4) 1_455 .
O36 Zn9 O37 88.8(4) . .
O12 Zn9 O37 167.4(4) . .
O35 Zn9 O37 106.7(4) . .
O22 Zn9 O13 99.1(5) 1_455 .
O36 Zn9 O13 86.4(5) . .
O12 Zn9 O13 85.9(5) . .
O35 Zn9 O13 170.0(6) . .
O37 Zn9 O13 81.8(5) . .
O32 Zn10 O39 170.8(5) . .
O32 Zn10 O40 88.8(5) . .
O39 Zn10 O40 87.9(5) . .
O32 Zn10 O18 92.9(4) . 2_667
O39 Zn10 O18 95.3(5) . 2_667
O40 Zn10 O18 83.5(5) . 2_667
O32 Zn10 O23 98.1(5) . .
O39 Zn10 O23 86.9(5) . .
O40 Zn10 O23 166.2(6) . .
O18 Zn10 O23 84.3(5) 2_667 .
O32 Zn10 O38 85.4(4) . .
O39 Zn10 O38 87.5(5) . .
O40 Zn10 O38 108.9(5) . .
O18 Zn10 O38 167.5(4) 2_667 .
O23 Zn10 O38 83.7(4) . .
C6 C1 C2 120.0(15) . .
C6 C1 H1 120.0 . .
C2 C1 H1 120.0 . .
C3 C2 C1 118.3(15) . .
C3 C2 C9 119.6(15) . .
C1 C2 C9 122.0(15) . .
C4 C3 C2 119.1(16) . .
C4 C3 H3 120.4 . .
C2 C3 H3 120.4 . .
C5 C4 C3 122.9(16) . .
C5 C4 N1 120.4(15) . .
C3 C4 N1 116.6(15) . .
C4 C5 C6 120.4(15) . .
C4 C5 H5 119.8 . .
C6 C5 H5 119.8 . .
C5 C6 C1 119.2(15) . .
C5 C6 C10 120.9(14) . .
C1 C6 C10 119.7(14) . .
N2 C7 N1 111.9(17) . .
N2 C7 H7 124.0 . .
N1 C7 H7 124.0 . .
N3 C8 N1 111.3(15) . .
N3 C8 H8 124.4 . .
N1 C8 H8 124.4 . .
O1 C9 O2 123.1(17) . .
O1 C9 C2 120.2(16) . .
O2 C9 C2 116.4(16) . .
O1 C9 Zn6 50.5(9) . 2_577
O2 C9 Zn6 72.7(10) . 2_577
C2 C9 Zn6 170.5(13) . 2_577
O4 C10 O3 124.1(15) . .
O4 C10 C6 118.1(14) . .
O3 C10 C6 117.7(14) . .
C12 C11 C16 119.9(16) . .
C12 C11 H11 120.0 . .
C16 C11 H11 120.0 . .
C11 C12 C13 120.2(16) . .
C11 C12 C19 120.7(15) . .
C13 C12 C19 119.1(14) . .
C12 C13 C14 118.4(15) . .
C12 C13 H13 120.8 . .
C14 C13 H13 120.8 . .
C15 C14 C13 120.5(15) . .
C15 C14 N4 121.0(14) . .
C13 C14 N4 118.3(14) . .
C16 C15 C14 121.0(15) . .
C16 C15 H15 119.5 . .
C14 C15 H15 119.5 . .
C15 C16 C11 119.8(15) . .
C15 C16 C20 118.8(15) . .
C11 C16 C20 121.5(16) . .
N5 C17 N4 113.3(15) . .
N5 C17 H17 123.4 . .
N4 C17 H17 123.4 . .
N6 C18 N4 110.9(17) . .
N6 C18 H18 124.5 . .
N4 C18 H18 124.5 . .
O6 C19 O5 122.8(16) . .
O6 C19 C12 120.0(14) . .
O5 C19 C12 117.2(14) . .
O8 C20 O7 122.2(16) . .
O8 C20 C16 118.5(16) . .
O7 C20 C16 119.1(16) . .
O8 C20 Zn5 71.9(10) . 2_676
O7 C20 Zn5 50.5(9) . 2_676
C16 C20 Zn5 169.6(13) . 2_676
C22 C21 C26 121.4(18) . .
C22 C21 H21 119.3 . .
C26 C21 H21 119.3 . .
C21 C22 C23 119.0(16) . .
C21 C22 C29 121.4(16) . .
C23 C22 C29 119.3(15) . .
C24 C23 C22 120.5(15) . .
C24 C23 H23 119.8 . .
C22 C23 H23 119.8 . .
C23 C24 C25 119.9(16) . .
C23 C24 N7 121.0(15) . .
C25 C24 N7 119.0(15) . .
C26 C25 C24 119.8(15) . .
C26 C25 H25 120.1 . .
C24 C25 H25 120.1 . .
C25 C26 C21 119.3(15) . .
C25 C26 C30 116.1(14) . .
C21 C26 C30 124.6(15) . .
N8 C27 N7 111.7(15) . .
N8 C27 H27 124.2 . .
N7 C27 H27 124.2 . .
N9 C28 N7 111.5(16) . .
N9 C28 H28 124.2 . .
N7 C28 H28 124.2 . .
O10 C29 O9 123.6(17) . .
O10 C29 C22 120.9(17) . .
O9 C29 C22 115.3(15) . .
O12 C30 O11 123.0(14) . .
O12 C30 C26 118.8(14) . .
O11 C30 C26 118.2(14) . .
C36 C31 C32 119.9(15) . .
C36 C31 H31 120.1 . .
C32 C31 H31 120.1 . .
C33 C32 C31 119.8(15) . .
C33 C32 C39 123.8(16) . .
C31 C32 C39 116.1(15) . .
C34 C33 C32 119.4(16) . .
C34 C33 H33 120.3 . .
C32 C33 H33 120.3 . .
C33 C34 C35 123.0(15) . .
C33 C34 N10 119.7(15) . .
C35 C34 N10 117.3(14) . .
C34 C35 C36 117.0(15) . .
C34 C35 H35 121.5 . .
C36 C35 H35 121.5 . .
C31 C36 C35 120.7(15) . .
C31 C36 C40 118.7(14) . .
C35 C36 C40 120.4(14) . .
N11 C37 N10 109.8(16) . .
N11 C37 H37 125.1 . .
N10 C37 H37 125.1 . .
N10 C38 N12 110.2(15) . .
N10 C38 H38 124.9 . .
N12 C38 H38 124.9 . .
O13 C39 O14 125.5(17) . .
O13 C39 C32 115.9(16) . .
O14 C39 C32 118.4(16) . .
O16 C40 O15 126.1(17) . .
O16 C40 C36 118.1(15) . .
O15 C40 C36 115.8(14) . .
C46 C41 C42 120.7(16) . .
C46 C41 H41 119.7 . .
C42 C41 H41 119.7 . .
C43 C42 C41 119.3(16) . .
C43 C42 C49 115.6(15) . .
C41 C42 C49 125.1(15) . .
C42 C43 C44 120.7(16) . .
C42 C43 H43 119.7 . .
C44 C43 H43 119.7 . .
C43 C44 C45 120.4(15) . .
C43 C44 N13 118.0(15) . .
C45 C44 N13 121.6(14) . .
C46 C45 C44 117.0(15) . .
C46 C45 H45 121.5 . .
C44 C45 H45 121.5 . .
C41 C46 C45 121.6(16) . .
C41 C46 C50 122.3(16) . .
C45 C46 C50 116.0(16) . .
N14 C47 N13 112.7(15) . .
N14 C47 H47 123.6 . .
N13 C47 H47 123.6 . .
N15 C48 N13 109.4(16) . .
N15 C48 H48 125.3 . .
N13 C48 H48 125.3 . .
O18 C49 O17 122.6(16) . .
O18 C49 C42 119.8(14) . .
O17 C49 C42 117.5(15) . .
O20 C50 O19 125.4(18) . .
O20 C50 C46 119.5(17) . .
O19 C50 C46 115.0(16) . .
C52 C51 C56 121.0(15) . .
C52 C51 H51 119.5 . .
C56 C51 H51 119.5 . .
C51 C52 C53 117.6(15) . .
C51 C52 C59 121.8(15) . .
C53 C52 C59 120.6(15) . .
C54 C53 C52 121.3(15) . .
C54 C53 H53 119.4 . .
C52 C53 H53 119.4 . .
C53 C54 C55 121.7(15) . .
C53 C54 N16 121.0(14) . .
C55 C54 N16 117.2(14) . .
C54 C55 C56 120.0(16) . .
C54 C55 H55 120.0 . .
C56 C55 H55 120.0 . .
C51 C56 C55 118.3(15) . .
C51 C56 C60 117.6(15) . .
C55 C56 C60 124.0(16) . .
N17 C57 N16 108.4(15) . .
N17 C57 H57 125.8 . .
N16 C57 H57 125.8 . .
N18 C58 N16 110.2(15) . .
N18 C58 H58 124.9 . .
N16 C58 H58 124.9 . .
O22 C59 O21 128.7(15) . .
O22 C59 C52 115.5(15) . .
O21 C59 C52 115.6(14) . .
O24 C60 O23 123.1(16) . .
O24 C60 C56 120.0(17) . .
O23 C60 C56 116.8(16) . .
C66 C61 C62 120.4(14) . .
C66 C61 H61 119.8 . .
C62 C61 H61 119.8 . .
C63 C62 C61 121.0(14) . .
C63 C62 C69 117.9(14) . .
C61 C62 C69 121.1(14) . .
C62 C63 C64 116.4(14) . .
C62 C63 H63 121.8 . .
C64 C63 H63 121.8 . .
C65 C64 C63 122.0(15) . .
C65 C64 N19 119.3(14) . .
C63 C64 N19 118.6(14) . .
C64 C65 C66 120.9(16) . .
C64 C65 H65 119.5 . .
C66 C65 H65 119.5 . .
C61 C66 C65 119.1(15) . .
C61 C66 C70 121.5(15) . .
C65 C66 C70 119.3(16) . .
N20 C67 N19 107.8(15) . .
N20 C67 H67 126.1 . .
N19 C67 H67 126.1 . .
N19 C68 N21 107.2(14) . .
N19 C68 H68 126.4 . .
N21 C68 H68 126.4 . .
O26 C69 O25 125.6(15) . .
O26 C69 C62 118.6(15) . .
O25 C69 C62 115.8(15) . .
O27 C70 O28 119.6(17) . .
O27 C70 C66 122.2(17) . .
O28 C70 C66 118.2(16) . .
O27 C70 Zn2 54.6(9) . 1_656
O28 C70 Zn2 65.0(10) . 1_656
C66 C70 Zn2 176.5(13) . 1_656
C72 C71 C76 120.5(17) . .
C72 C71 H71 119.7 . .
C76 C71 H71 119.7 . .
C71 C72 C73 120.8(16) . .
C71 C72 C79 124.1(16) . .
C73 C72 C79 115.1(15) . .
C72 C73 C74 118.4(16) . .
C72 C73 H73 120.8 . .
C74 C73 H73 120.8 . .
C75 C74 C73 120.7(16) . .
C75 C74 N22 122.1(15) . .
C73 C74 N22 117.2(15) . .
C74 C75 C76 119.6(16) . .
C74 C75 H75 120.2 . .
C76 C75 H75 120.2 . .
C75 C76 C71 119.4(16) . .
C75 C76 C80 117.0(15) . .
C71 C76 C80 123.3(16) . .
N23 C77 N22 111.2(17) . .
N23 C77 H77 124.4 . .
N22 C77 H77 124.4 . .
N24 C78 N22 110.1(15) . .
N24 C78 H78 124.9 . .
N22 C78 H78 124.9 . .
O30 C79 O29 123.2(17) . .
O30 C79 C72 117.9(16) . .
O29 C79 C72 118.8(16) . .
O32 C80 O31 125.2(16) . .
O32 C80 C76 117.0(15) . .
O31 C80 C76 117.7(15) . .
C8 N1 C7 103.0(15) . .
C8 N1 C4 130.0(14) . .
C7 N1 C4 126.3(14) . .
C7 N2 N3 105.9(14) . .
C8 N3 N2 107.8(13) . .
C8 N3 Zn3 132.5(11) . 1_455
N2 N3 Zn3 119.4(10) . 1_455
C17 N4 C18 102.8(14) . .
C17 N4 C14 130.6(15) . .
C18 N4 C14 126.3(15) . .
C17 N5 N6 105.7(14) . .
C17 N5 Zn7 131.9(12) . 1_655
N6 N5 Zn7 122.3(10) . 1_655
C18 N6 N5 107.2(15) . .
C27 N7 C28 104.3(15) . .
C27 N7 C24 128.3(14) . .
C28 N7 C24 126.3(15) . .
C27 N8 N9 107.2(14) . .
C27 N8 Zn1 134.3(12) . 1_655
N9 N8 Zn1 118.2(10) . 1_655
C28 N9 N8 105.1(14) . .
C38 N10 C37 105.3(14) . .
C38 N10 C34 130.1(14) . .
C37 N10 C34 124.5(14) . .
C37 N11 N12 106.8(14) . .
C38 N12 N11 107.4(14) . .
C38 N12 Zn5 129.5(12) . .
N11 N12 Zn5 123.1(10) . .
C47 N13 C48 104.4(14) . .
C47 N13 C44 128.9(15) . .
C48 N13 C44 126.3(15) . .
C47 N14 N15 104.8(14) . .
C48 N15 N14 108.7(14) . .
C48 N15 Zn2 128.8(12) . .
N14 N15 Zn2 122.5(11) . .
C57 N16 C58 105.6(14) . .
C57 N16 C54 126.8(14) . .
C58 N16 C54 127.6(14) . .
C57 N17 N18 109.3(13) . .
C57 N17 Zn8 125.8(12) . .
N18 N17 Zn8 124.6(10) . .
C58 N18 N17 106.4(13) . .
C68 N19 C67 108.7(14) . .
C68 N19 C64 122.6(13) . .
C67 N19 C64 128.4(14) . .
C67 N20 N21 108.2(14) . .
C67 N20 Zn6 127.6(12) . .
N21 N20 Zn6 124.1(11) . .
N20 N21 C68 108.2(13) . .
C77 N22 C78 104.7(15) . .
C77 N22 C74 126.7(15) . .
C78 N22 C74 127.9(14) . .
C77 N23 N24 106.7(14) . .
C78 N24 N23 107.0(14) . .
C78 N24 Zn4 126.8(12) . 1_655
N23 N24 Zn4 126.2(11) . 1_655
C9 O1 Zn6 102.4(11) . 2_577
C10 O3 Zn3 115.1(10) . .
C19 O5 Zn7 114.4(11) . .
C20 O7 Zn5 101.4(11) . 2_676
C29 O9 Zn1 112.4(11) . .
C30 O11 Zn3 111.3(10) . .
C30 O12 Zn9 140.4(11) . .
C39 O13 Zn9 145.6(12) . .
C39 O14 Zn8 105.7(12) . .
C40 O15 Zn5 118.1(11) . 1_455
C49 O17 Zn1 109.6(11) . 2_467
C49 O18 Zn10 141.2(12) . 2_667
C50 O19 Zn2 115.2(11) . 1_455
C59 O21 Zn8 123.5(10) . 1_655
C59 O22 Zn9 135.0(11) . 1_655
C60 O23 Zn10 147.1(12) . .
C60 O24 Zn4 107.7(11) . .
C69 O25 Zn6 116.0(10) . 1_655
C70 O27 Zn2 97.3(12) . 1_656
C70 O28 Zn2 85.4(11) . 1_656
C79 O29 Zn7 103.3(11) . 2_667
C80 O31 Zn4 120.8(11) . .
C80 O32 Zn10 139.6(11) . .
Zn3 O33 Zn7 128.1(6) . .
Zn1 O34 Zn5 130.0(6) . 2_577
Zn9 O35 H35A 108.7 . .
Zn9 O35 H35B 109.7 . .
H35A O35 H35B 109.5 . .
Zn9 O36 H36A 108.9 . .
Zn9 O36 H36B 109.9 . .
H36A O36 H36B 109.5 . .
Zn2 O37 Zn8 119.8(5) . .
Zn2 O37 Zn9 119.2(5) . .
Zn8 O37 Zn9 103.9(4) . .
Zn4 O38 Zn6 121.7(5) . .
Zn4 O38 Zn10 102.0(5) . .
Zn6 O38 Zn10 119.7(5) . .
Zn10 O39 H39A 108.7 . .
Zn10 O39 H39B 109.4 . .
H39A O39 H39B 109.5 . .

loop_
_geom_bond_atom_site_label_1
_geom_bond_atom_site_label_2
_geom_bond_distance
_geom_bond_site_symmetry_2
Zn1 O34 1.931(11) .
Zn1 O9 1.962(12) .
Zn1 O17 2.007(12) 2_467
Zn1 N8 2.029(14) 1_455
Zn2 O19 1.964(12) 1_655
Zn2 O37 2.000(10) .
Zn2 N15 2.038(14) .
Zn2 O27 2.119(12) 1_454
Zn2 O28 2.345(14) 1_454
Zn2 C70 2.579(18) 1_454
Zn3 O33 1.922(11) .
Zn3 O3 1.947(11) .
Zn3 O11 1.996(11) .
Zn3 N3 2.032(13) 1_655
Zn4 O31 1.950(13) .
Zn4 O38 1.957(10) .
Zn4 O24 2.011(13) .
Zn4 N24 2.015(14) 1_455
Zn5 O34 1.943(11) 2_577
Zn5 O15 1.979(12) 1_655
Zn5 O7 2.040(13) 2_676
Zn5 N12 2.067(14) .
Zn5 C20 2.591(18) 2_676
Zn6 O25 1.954(11) 1_455
Zn6 O38 1.995(10) .
Zn6 N20 2.031(14) .
Zn6 O1 2.050(12) 2_577
Zn6 C9 2.596(18) 2_577
Zn7 O33 1.942(11) .
Zn7 O5 1.961(12) .
Zn7 O29 2.031(12) 2_667
Zn7 N5 2.037(14) 1_455
Zn8 O37 2.006(10) .
Zn8 O14 2.014(13) .
Zn8 O21 2.019(11) 1_455
Zn8 N17 2.035(13) .
Zn9 O22 2.001(11) 1_455
Zn9 O36 2.039(11) .
Zn9 O12 2.096(11) .
Zn9 O35 2.150(12) .
Zn9 O37 2.161(11) .
Zn9 O13 2.210(14) .
Zn10 O32 2.006(10) .
Zn10 O39 2.041(11) .
Zn10 O40 2.132(14) .
Zn10 O18 2.146(13) 2_667
Zn10 O23 2.148(13) .
Zn10 O38 2.178(11) .
C1 C6 1.40(2) .
C1 C2 1.41(2) .
C1 H1 0.9300 .
C2 C3 1.41(2) .
C2 C9 1.50(2) .
C3 C4 1.36(2) .
C3 H3 0.9300 .
C4 C5 1.34(2) .
C4 N1 1.44(2) .
C5 C6 1.38(2) .
C5 H5 0.9300 .
C6 C10 1.51(2) .
C7 N2 1.26(2) .
C7 N1 1.37(2) .
C7 H7 0.9300 .
C8 N3 1.30(2) .
C8 N1 1.30(2) .
C8 H8 0.9300 .
C9 O1 1.21(2) .
C9 O2 1.27(2) .
C9 Zn6 2.596(18) 2_577
C10 O4 1.256(19) .
C10 O3 1.274(19) .
C11 C12 1.38(2) .
C11 C16 1.41(2) .
C11 H11 0.9300 .
C12 C13 1.40(2) .
C12 C19 1.50(2) .
C13 C14 1.41(2) .
C13 H13 0.9300 .
C14 C15 1.37(2) .
C14 N4 1.42(2) .
C15 C16 1.35(2) .
C15 H15 0.9300 .
C16 C20 1.52(2) .
C17 N5 1.30(2) .
C17 N4 1.34(2) .
C17 H17 0.9300 .
C18 N6 1.30(2) .
C18 N4 1.38(2) .
C18 H18 0.9300 .
C19 O6 1.226(19) .
C19 O5 1.261(19) .
C20 O8 1.22(2) .
C20 O7 1.24(2) .
C20 Zn5 2.591(18) 2_676
C21 C22 1.37(2) .
C21 C26 1.38(2) .
C21 H21 0.9300 .
C22 C23 1.40(2) .
C22 C29 1.51(2) .
C23 C24 1.35(2) .
C23 H23 0.9300 .
C24 C25 1.41(2) .
C24 N7 1.42(2) .
C25 C26 1.38(2) .
C25 H25 0.9300 .
C26 C30 1.50(2) .
C27 N8 1.28(2) .
C27 N7 1.33(2) .
C27 H27 0.9300 .
C28 N9 1.29(2) .
C28 N7 1.37(2) .
C28 H28 0.9300 .
C29 O10 1.25(2) .
C29 O9 1.28(2) .
C30 O12 1.229(19) .
C30 O11 1.267(19) .
C31 C36 1.36(2) .
C31 C32 1.41(2) .
C31 H31 0.9300 .
C32 C33 1.37(2) .
C32 C39 1.53(2) .
C33 C34 1.37(2) .
C33 H33 0.9300 .
C34 C35 1.38(2) .
C34 N10 1.43(2) .
C35 C36 1.42(2) .
C35 H35 0.9300 .
C36 C40 1.54(2) .
C37 N11 1.29(2) .
C37 N10 1.41(2) .
C37 H37 0.9300 .
C38 N10 1.31(2) .
C38 N12 1.34(2) .
C38 H38 0.9300 .
C39 O13 1.26(2) .
C39 O14 1.28(2) .
C40 O16 1.22(2) .
C40 O15 1.228(19) .
C41 C46 1.37(2) .
C41 C42 1.38(2) .
C41 H41 0.9300 .
C42 C43 1.37(2) .
C42 C49 1.49(2) .
C43 C44 1.38(2) .
C43 H43 0.9300 .
C44 C45 1.43(2) .
C44 N13 1.44(2) .
C45 C46 1.38(2) .
C45 H45 0.9300 .
C46 C50 1.53(2) .
C47 N14 1.29(2) .
C47 N13 1.33(2) .
C47 H47 0.9300 .
C48 N15 1.29(2) .
C48 N13 1.36(2) .
C48 H48 0.9300 .
C49 O18 1.25(2) .
C49 O17 1.277(19) .
C50 O20 1.20(2) .
C50 O19 1.26(2) .
C51 C52 1.39(2) .
C51 C56 1.40(2) .
C51 H51 0.9300 .
C52 C53 1.40(2) .
C52 C59 1.48(2) .
C53 C54 1.34(2) .
C53 H53 0.9300 .
C54 C55 1.35(2) .
C54 N16 1.46(2) .
C55 C56 1.41(2) .
C55 H55 0.9300 .
C56 C60 1.49(2) .
C57 N17 1.30(2) .
C57 N16 1.35(2) .
C57 H57 0.9300 .
C58 N18 1.30(2) .
C58 N16 1.36(2) .
C58 H58 0.9300 .
C59 O22 1.240(19) .
C59 O21 1.27(2) .
C60 O24 1.28(2) .
C60 O23 1.29(2) .
C61 C66 1.38(2) .
C61 C62 1.41(2) .
C61 H61 0.9300 .
C62 C63 1.40(2) .
C62 C69 1.51(2) .
C63 C64 1.41(2) .
C63 H63 0.9300 .
C64 C65 1.37(2) .
C64 N19 1.43(2) .
C65 C66 1.38(2) .
C65 H65 0.9300 .
C66 C70 1.47(2) .
C67 N20 1.34(2) .
C67 N19 1.35(2) .
C67 H67 0.9300 .
C68 N19 1.33(2) .
C68 N21 1.36(2) .
C68 H68 0.9300 .
C69 O26 1.22(2) .
C69 O25 1.27(2) .
C70 O27 1.22(2) .
C70 O28 1.28(2) .
C70 Zn2 2.579(18) 1_656
C71 C72 1.36(2) .
C71 C76 1.41(2) .
C71 H71 0.9300 .
C72 C73 1.39(2) .
C72 C79 1.53(2) .
C73 C74 1.41(2) .
C73 H73 0.9300 .
C74 C75 1.37(2) .
C74 N22 1.43(2) .
C75 C76 1.38(2) .
C75 H75 0.9300 .
C76 C80 1.49(2) .
C77 N23 1.30(2) .
C77 N22 1.30(2) .
C77 H77 0.9300 .
C78 N24 1.29(2) .
C78 N22 1.35(2) .
C78 H78 0.9300 .
C79 O30 1.22(2) .
C79 O29 1.23(2) .
C80 O32 1.22(2) .
C80 O31 1.31(2) .
N2 N3 1.354(19) .
N3 Zn3 2.032(13) 1_455
N5 N6 1.39(2) .
N5 Zn7 2.037(14) 1_655
N8 N9 1.415(19) .
N8 Zn1 2.029(14) 1_655
N11 N12 1.38(2) .
N14 N15 1.382(19) .
N17 N18 1.363(19) .
N20 N21 1.34(2) .
N23 N24 1.348(19) .
N24 Zn4 2.015(14) 1_655
O1 Zn6 2.050(12) 2_577
O7 Zn5 2.040(13) 2_676
O15 Zn5 1.979(12) 1_455
O17 Zn1 2.007(12) 2_467
O18 Zn10 2.146(13) 2_667
O19 Zn2 1.964(12) 1_455
O21 Zn8 2.019(11) 1_655
O22 Zn9 2.001(11) 1_655
O25 Zn6 1.954(11) 1_655
O27 Zn2 2.119(12) 1_656
O28 Zn2 2.345(14) 1_656
O29 Zn7 2.031(12) 2_667
O34 Zn5 1.943(11) 2_577
O35 H35A 0.8500 .
O35 H35B 0.8501 .
O36 H36A 0.8498 .
O36 H36B 0.8500 .
O39 H39A 0.8501 .
O39 H39B 0.8499 .

loop_
_geom_torsion_atom_site_label_1
_geom_torsion_atom_site_label_2
_geom_torsion_atom_site_label_3
_geom_torsion_atom_site_label_4
_geom_torsion
_geom_torsion_site_symmetry_1
_geom_torsion_site_symmetry_4
C6 C1 C2 C3 0(3) . .
C6 C1 C2 C9 177.7(16) . .
C1 C2 C3 C4 -1(3) . .
C9 C2 C3 C4 -178.5(16) . .
C2 C3 C4 C5 3(3) . .
C2 C3 C4 N1 -179.8(15) . .
C3 C4 C5 C6 -4(3) . .
N1 C4 C5 C6 179.2(15) . .
C4 C5 C6 C1 3(3) . .
C4 C5 C6 C10 178.5(16) . .
C2 C1 C6 C5 -1(3) . .
C2 C1 C6 C10 -177.0(15) . .
C3 C2 C9 O1 -169.9(17) . .
C1 C2 C9 O1 13(3) . .
C3 C2 C9 O2 4(3) . .
C1 C2 C9 O2 -172.8(17) . .
C3 C2 C9 Zn6 -160(7) . 2_577
C1 C2 C9 Zn6 23(9) . 2_577
C5 C6 C10 O4 -1(2) . .
C1 C6 C10 O4 175.3(16) . .
C5 C6 C10 O3 -178.4(15) . .
C1 C6 C10 O3 -3(2) . .
C16 C11 C12 C13 2(3) . .
C16 C11 C12 C19 -175.8(15) . .
C11 C12 C13 C14 -1(2) . .
C19 C12 C13 C14 176.6(15) . .
C12 C13 C14 C15 1(2) . .
C12 C13 C14 N4 176.7(15) . .
C13 C14 C15 C16 -2(3) . .
N4 C14 C15 C16 -177.6(15) . .
C14 C15 C16 C11 3(3) . .
C14 C15 C16 C20 -176.0(15) . .
C12 C11 C16 C15 -3(3) . .
C12 C11 C16 C20 176.3(15) . .
C11 C12 C19 O6 179.2(17) . .
C13 C12 C19 O6 1(3) . .
C11 C12 C19 O5 0(2) . .
C13 C12 C19 O5 -177.5(15) . .
C15 C16 C20 O8 19(2) . .
C11 C16 C20 O8 -160.3(17) . .
C15 C16 C20 O7 -156.4(17) . .
C11 C16 C20 O7 24(3) . .
C15 C16 C20 Zn5 -159(6) . 2_676
C11 C16 C20 Zn5 22(8) . 2_676
C26 C21 C22 C23 -3(3) . .
C26 C21 C22 C29 -177.0(17) . .
C21 C22 C23 C24 4(3) . .
C29 C22 C23 C24 178.6(16) . .
C22 C23 C24 C25 -4(3) . .
C22 C23 C24 N7 178.2(16) . .
C23 C24 C25 C26 2(3) . .
N7 C24 C25 C26 179.8(16) . .
C24 C25 C26 C21 0(3) . .
C24 C25 C26 C30 -178.1(15) . .
C22 C21 C26 C25 1(3) . .
C22 C21 C26 C30 178.5(16) . .
C21 C22 C29 O10 171.6(18) . .
C23 C22 C29 O10 -2(3) . .
C21 C22 C29 O9 -2(3) . .
C23 C22 C29 O9 -176.5(16) . .
C25 C26 C30 O12 29(2) . .
C21 C26 C30 O12 -148.5(17) . .
C25 C26 C30 O11 -152.1(16) . .
C21 C26 C30 O11 30(2) . .
C36 C31 C32 C33 1(3) . .
C36 C31 C32 C39 -172.9(15) . .
C31 C32 C33 C34 3(3) . .
C39 C32 C33 C34 176.0(16) . .
C32 C33 C34 C35 -2(3) . .
C32 C33 C34 N10 -178.7(16) . .
C33 C34 C35 C36 -3(3) . .
N10 C34 C35 C36 174.3(15) . .
C32 C31 C36 C35 -6(3) . .
C32 C31 C36 C40 177.9(15) . .
C34 C35 C36 C31 7(2) . .
C34 C35 C36 C40 -177.0(15) . .
C33 C32 C39 O13 -172.0(17) . .
C31 C32 C39 O13 2(2) . .
C33 C32 C39 O14 13(3) . .
C31 C32 C39 O14 -173.2(16) . .
C31 C36 C40 O16 -177.6(17) . .
C35 C36 C40 O16 6(2) . .
C31 C36 C40 O15 3(2) . .
C35 C36 C40 O15 -173.7(15) . .
C46 C41 C42 C43 6(2) . .
C46 C41 C42 C49 -175.6(16) . .
C41 C42 C43 C44 -2(2) . .
C49 C42 C43 C44 179.8(15) . .
C42 C43 C44 C45 -1(3) . .
C42 C43 C44 N13 179.7(15) . .
C43 C44 C45 C46 1(2) . .
N13 C44 C45 C46 179.3(15) . .
C42 C41 C46 C45 -7(3) . .
C42 C41 C46 C50 175.6(15) . .
C44 C45 C46 C41 4(2) . .
C44 C45 C46 C50 -179.1(15) . .
C43 C42 C49 O18 -31(2) . .
C41 C42 C49 O18 151.0(17) . .
C43 C42 C49 O17 152.7(16) . .
C41 C42 C49 O17 -25(3) . .
C41 C46 C50 O20 172.0(19) . .
C45 C46 C50 O20 -5(3) . .
C41 C46 C50 O19 -8(2) . .
C45 C46 C50 O19 174.5(16) . .
C56 C51 C52 C53 -4(2) . .
C56 C51 C52 C59 175.6(15) . .
C51 C52 C53 C54 2(2) . .
C59 C52 C53 C54 -178.0(16) . .
C52 C53 C54 C55 1(3) . .
C52 C53 C54 N16 -178.6(15) . .
C53 C54 C55 C56 -2(3) . .
N16 C54 C55 C56 177.6(15) . .
C52 C51 C56 C55 3(2) . .
C52 C51 C56 C60 -173.9(15) . .
C54 C55 C56 C51 0(2) . .
C54 C55 C56 C60 177.1(16) . .
C51 C52 C59 O22 -169.3(15) . .
C53 C52 C59 O22 11(2) . .
C51 C52 C59 O21 6(2) . .
C53 C52 C59 O21 -174.0(15) . .
C51 C56 C60 O24 -170.9(16) . .
C55 C56 C60 O24 12(3) . .
C51 C56 C60 O23 9(2) . .
C55 C56 C60 O23 -168.1(16) . .
C66 C61 C62 C63 1(2) . .
C66 C61 C62 C69 179.4(14) . .
C61 C62 C63 C64 -1(2) . .
C69 C62 C63 C64 -179.5(14) . .
C62 C63 C64 C65 3(2) . .
C62 C63 C64 N19 179.0(14) . .
C63 C64 C65 C66 -4(2) . .
N19 C64 C65 C66 179.8(15) . .
C62 C61 C66 C65 -2(2) . .
C62 C61 C66 C70 -180.0(14) . .
C64 C65 C66 C61 4(2) . .
C64 C65 C66 C70 -178.8(15) . .
C63 C62 C69 O26 -3(2) . .
C61 C62 C69 O26 179.3(16) . .
C63 C62 C69 O25 176.8(14) . .
C61 C62 C69 O25 -1(2) . .
C61 C66 C70 O27 -9(3) . .
C65 C66 C70 O27 173.0(17) . .
C61 C66 C70 O28 167.6(16) . .
C65 C66 C70 O28 -10(2) . .
C61 C66 C70 Zn2 13(22) . 1_656
C65 C66 C70 Zn2 -164(20) . 1_656
C76 C71 C72 C73 2(3) . .
C76 C71 C72 C79 -178.3(15) . .
C71 C72 C73 C74 1(3) . .
C79 C72 C73 C74 -178.6(14) . .
C72 C73 C74 C75 -7(2) . .
C72 C73 C74 N22 175.2(15) . .
C73 C74 C75 C76 9(3) . .
N22 C74 C75 C76 -173.0(15) . .
C74 C75 C76 C71 -6(3) . .
C74 C75 C76 C80 -179.6(15) . .
C72 C71 C76 C75 0(3) . .
C72 C71 C76 C80 173.7(16) . .
C71 C72 C79 O30 157.3(17) . .
C73 C72 C79 O30 -23(2) . .
C71 C72 C79 O29 -20(3) . .
C73 C72 C79 O29 160.1(16) . .
C75 C76 C80 O32 2(2) . .
C71 C76 C80 O32 -171.8(16) . .
C75 C76 C80 O31 179.5(15) . .
C71 C76 C80 O31 6(3) . .
N3 C8 N1 C7 3(2) . .
N3 C8 N1 C4 173.4(16) . .
N2 C7 N1 C8 -4(2) . .
N2 C7 N1 C4 -175.4(18) . .
C5 C4 N1 C8 59(3) . .
C3 C4 N1 C8 -118.8(19) . .
C5 C4 N1 C7 -133(2) . .
C3 C4 N1 C7 50(3) . .
N1 C7 N2 N3 4(3) . .
N1 C8 N3 N2 -0.5(19) . .
N1 C8 N3 Zn3 172.6(11) . 1_455
C7 N2 N3 C8 -2(2) . .
C7 N2 N3 Zn3 -176.4(15) . 1_455
N5 C17 N4 C18 -1(2) . .
N5 C17 N4 C14 172.8(16) . .
N6 C18 N4 C17 1(2) . .
N6 C18 N4 C14 -173.6(17) . .
C15 C14 N4 C17 -123(2) . .
C13 C14 N4 C17 62(2) . .
C15 C14 N4 C18 50(3) . .
C13 C14 N4 C18 -125(2) . .
N4 C17 N5 N6 1(2) . .
N4 C17 N5 Zn7 178.4(12) . 1_655
N4 C18 N6 N5 0(3) . .
C17 N5 N6 C18 -1(2) . .
Zn7 N5 N6 C18 -178.1(16) 1_655 .
N8 C27 N7 C28 3(2) . .
N8 C27 N7 C24 171.5(16) . .
N9 C28 N7 C27 -4(2) . .
N9 C28 N7 C24 -173.0(17) . .
C23 C24 N7 C27 63(3) . .
C25 C24 N7 C27 -116(2) . .
C23 C24 N7 C28 -132(2) . .
C25 C24 N7 C28 50(3) . .
N7 C27 N8 N9 -1(2) . .
N7 C27 N8 Zn1 172.7(13) . 1_655
N7 C28 N9 N8 4(2) . .
C27 N8 N9 C28 -2(2) . .
Zn1 N8 N9 C28 -176.6(14) 1_655 .
N12 C38 N10 C37 2.1(19) . .
N12 C38 N10 C34 179.0(16) . .
N11 C37 N10 C38 -6(2) . .
N11 C37 N10 C34 176.8(16) . .
C33 C34 N10 C38 119(2) . .
C35 C34 N10 C38 -58(3) . .
C33 C34 N10 C37 -65(2) . .
C35 C34 N10 C37 118.0(19) . .
N10 C37 N11 N12 7(2) . .
N10 C38 N12 N11 2.2(18) . .
N10 C38 N12 Zn5 -176.0(11) . .
C37 N11 N12 C38 -6.0(19) . .
C37 N11 N12 Zn5 172.4(12) . .
O34 Zn5 N12 C38 99.2(14) 2_577 .
O15 Zn5 N12 C38 -138.9(14) 1_655 .
O7 Zn5 N12 C38 -30.7(16) 2_676 .
C20 Zn5 N12 C38 -8.1(15) 2_676 .
O34 Zn5 N12 N11 -78.9(13) 2_577 .
O15 Zn5 N12 N11 43.1(13) 1_655 .
O7 Zn5 N12 N11 151.3(12) 2_676 .
C20 Zn5 N12 N11 173.9(12) 2_676 .
N14 C47 N13 C48 -1(2) . .
N14 C47 N13 C44 171.0(17) . .
N15 C48 N13 C47 1(2) . .
N15 C48 N13 C44 -172.1(15) . .
C43 C44 N13 C47 -55(3) . .
C45 C44 N13 C47 126(2) . .
C43 C44 N13 C48 115.8(19) . .
C45 C44 N13 C48 -63(2) . .
N13 C47 N14 N15 2(2) . .
N13 C48 N15 N14 0(2) . .
N13 C48 N15 Zn2 179.6(11) . .
C47 N14 N15 C48 -1(2) . .
C47 N14 N15 Zn2 179.6(14) . .
O19 Zn2 N15 C48 -140.4(16) 1_655 .
O37 Zn2 N15 C48 101.5(16) . .
O27 Zn2 N15 C48 -24(2) 1_454 .
O28 Zn2 N15 C48 1.0(16) 1_454 .
C70 Zn2 N15 C48 -9.9(17) 1_454 .
O19 Zn2 N15 N14 38.7(14) 1_655 .
O37 Zn2 N15 N14 -79.4(14) . .
O27 Zn2 N15 N14 154.9(12) 1_454 .
O28 Zn2 N15 N14 -179.9(14) 1_454 .
C70 Zn2 N15 N14 169.2(13) 1_454 .
N17 C57 N16 C58 0(2) . .
N17 C57 N16 C54 178.6(16) . .
N18 C58 N16 C57 -2(2) . .
N18 C58 N16 C54 179.3(16) . .
C53 C54 N16 C57 -55(2) . .
C55 C54 N16 C57 125.0(19) . .
C53 C54 N16 C58 123.8(19) . .
C55 C54 N16 C58 -56(2) . .
N16 C57 N17 N18 2(2) . .
N16 C57 N17 Zn8 -171.9(12) . .
O37 Zn8 N17 C57 102.3(17) . .
O14 Zn8 N17 C57 -9.4(17) . .
O21 Zn8 N17 C57 -136.7(16) 1_455 .
O37 Zn8 N17 N18 -71.1(17) . .
O14 Zn8 N17 N18 177.2(15) . .
O21 Zn8 N17 N18 49.9(15) 1_455 .
N16 C58 N18 N17 3(2) . .
C57 N17 N18 C58 -3(2) . .
Zn8 N17 N18 C58 171.0(13) . .
N21 C68 N19 C67 0.4(19) . .
N21 C68 N19 C64 174.9(15) . .
N20 C67 N19 C68 0.1(19) . .
N20 C67 N19 C64 -173.9(15) . .
C65 C64 N19 C68 -56(2) . .
C63 C64 N19 C68 127.8(17) . .
C65 C64 N19 C67 117.7(19) . .
C63 C64 N19 C67 -59(2) . .
N19 C67 N20 N21 -0.7(19) . .
N19 C67 N20 Zn6 -177.2(11) . .
O25 Zn6 N20 C67 -140.9(14) 1_455 .
O38 Zn6 N20 C67 100.9(15) . .
O1 Zn6 N20 C67 -22.7(17) 2_577 .
C9 Zn6 N20 C67 -8.4(16) 2_577 .
O25 Zn6 N20 N21 43.1(14) 1_455 .
O38 Zn6 N20 N21 -75.1(14) . .
O1 Zn6 N20 N21 161.3(12) 2_577 .
C9 Zn6 N20 N21 175.6(13) 2_577 .
C67 N20 N21 C68 1(2) . .
Zn6 N20 N21 C68 177.6(11) . .
N19 C68 N21 N20 -0.9(19) . .
N23 C77 N22 C78 5(2) . .
N23 C77 N22 C74 176.6(16) . .
N24 C78 N22 C77 -3(2) . .
N24 C78 N22 C74 -174.1(16) . .
C75 C74 N22 C77 136.6(19) . .
C73 C74 N22 C77 -45(3) . .
C75 C74 N22 C78 -54(3) . .
C73 C74 N22 C78 124.2(19) . .
N22 C77 N23 N24 -5(2) . .
N22 C78 N24 N23 0(2) . .
N22 C78 N24 Zn4 -178.1(12) . 1_655
C77 N23 N24 C78 3(2) . .
C77 N23 N24 Zn4 -178.8(14) . 1_655
O2 C9 O1 Zn6 4(2) . 2_577
C2 C9 O1 Zn6 177.9(13) . 2_577
O4 C10 O3 Zn3 4(2) . .
C6 C10 O3 Zn3 -177.9(11) . .
O33 Zn3 O3 C10 35.3(13) . .
O11 Zn3 O3 C10 -84.1(12) . .
N3 Zn3 O3 C10 156.9(12) 1_655 .
O6 C19 O5 Zn7 0(2) . .
C12 C19 O5 Zn7 178.6(11) . .
O33 Zn7 O5 C19 32.4(13) . .
O29 Zn7 O5 C19 -78.6(12) 2_667 .
N5 Zn7 O5 C19 154.4(12) 1_455 .
O8 C20 O7 Zn5 6(2) . 2_676
C16 C20 O7 Zn5 -179.5(13) . 2_676
O10 C29 O9 Zn1 7(2) . .
C22 C29 O9 Zn1 -179.2(12) . .
O34 Zn1 O9 C29 34.7(14) . .
O17 Zn1 O9 C29 -84.9(13) 2_467 .
N8 Zn1 O9 C29 154.3(13) 1_455 .
O12 C30 O11 Zn3 -2(2) . .
C26 C30 O11 Zn3 179.1(11) . .
O33 Zn3 O11 C30 76.8(12) . .
O3 Zn3 O11 C30 -158.8(11) . .
N3 Zn3 O11 C30 -50.5(13) 1_655 .
O11 C30 O12 Zn9 -132.7(15) . .
C26 C30 O12 Zn9 46(2) . .
O22 Zn9 O12 C30 -0.4(18) 1_455 .
O36 Zn9 O12 C30 174.4(18) . .
O35 Zn9 O12 C30 86.1(18) . .
O37 Zn9 O12 C30 -87(3) . .
O13 Zn9 O12 C30 -99.4(18) . .
O14 C39 O13 Zn9 -47(3) . .
C32 C39 O13 Zn9 138.7(19) . .
O22 Zn9 O13 C39 108(2) 1_455 .
O36 Zn9 O13 C39 -68(2) . .
O12 Zn9 O13 C39 -161(2) . .
O35 Zn9 O13 C39 -128(3) . .
O37 Zn9 O13 C39 21(2) . .
O13 C39 O14 Zn8 -4(2) . .
C32 C39 O14 Zn8 169.8(12) . .
O37 Zn8 O14 C39 59.0(13) . .
O21 Zn8 O14 C39 -57.0(13) 1_455 .
N17 Zn8 O14 C39 -160.3(12) . .
O16 C40 O15 Zn5 4(3) . 1_455
C36 C40 O15 Zn5 -176.7(10) . 1_455
O18 C49 O17 Zn1 4(2) . 2_467
C42 C49 O17 Zn1 -179.9(12) . 2_467
O17 C49 O18 Zn10 134.5(16) . 2_667
C42 C49 O18 Zn10 -42(3) . 2_667
O20 C50 O19 Zn2 4(3) . 1_455
C46 C50 O19 Zn2 -175.4(11) . 1_455
O22 C59 O21 Zn8 -11(3) . 1_655
C52 C59 O21 Zn8 174.4(11) . 1_655
O21 C59 O22 Zn9 -11(3) . 1_655
C52 C59 O22 Zn9 163.8(12) . 1_655
O24 C60 O23 Zn10 -42(3) . .
C56 C60 O23 Zn10 137.6(19) . .
O32 Zn10 O23 C60 101(2) . .
O39 Zn10 O23 C60 -71(2) . .
O40 Zn10 O23 C60 -139(2) . .
O18 Zn10 O23 C60 -167(2) 2_667 .
O38 Zn10 O23 C60 17(2) . .
O23 C60 O24 Zn4 -4(2) . .
C56 C60 O24 Zn4 176.2(12) . .
O31 Zn4 O24 C60 -64.5(13) . .
O38 Zn4 O24 C60 57.9(13) . .
N24 Zn4 O24 C60 -170.2(12) 1_455 .
O26 C69 O25 Zn6 2(2) . 1_655
C62 C69 O25 Zn6 -177.4(10) . 1_655
O28 C70 O27 Zn2 1.3(19) . 1_656
C66 C70 O27 Zn2 178.3(14) . 1_656
O27 C70 O28 Zn2 -1.2(17) . 1_656
C66 C70 O28 Zn2 -178.3(14) . 1_656
O30 C79 O29 Zn7 -1(2) . 2_667
C72 C79 O29 Zn7 175.6(12) . 2_667
O32 C80 O31 Zn4 -12(2) . .
C76 C80 O31 Zn4 170.5(11) . .
O38 Zn4 O31 C80 -17.5(14) . .
O24 Zn4 O31 C80 104.7(13) . .
N24 Zn4 O31 C80 -154.8(13) 1_455 .
O31 C80 O32 Zn10 -13(3) . .
C76 C80 O32 Zn10 165.0(12) . .
O39 Zn10 O32 C80 92(3) . .
O40 Zn10 O32 C80 161.0(18) . .
O18 Zn10 O32 C80 -115.6(18) 2_667 .
O23 Zn10 O32 C80 -31.0(19) . .
O38 Zn10 O32 C80 51.9(18) . .
O3 Zn3 O33 Zn7 57.0(9) . .
O11 Zn3 O33 Zn7 174.4(7) . .
N3 Zn3 O33 Zn7 -57.2(9) 1_655 .
O5 Zn7 O33 Zn3 56.0(9) . .
O29 Zn7 O33 Zn3 167.6(7) 2_667 .
N5 Zn7 O33 Zn3 -58.3(9) 1_455 .
O9 Zn1 O34 Zn5 49.5(10) . 2_577
O17 Zn1 O34 Zn5 165.9(7) 2_467 2_577
N8 Zn1 O34 Zn5 -64.3(9) 1_455 2_577
O19 Zn2 O37 Zn8 -35.2(8) 1_655 .
N15 Zn2 O37 Zn8 74.9(7) . .
O27 Zn2 O37 Zn8 -139.5(6) 1_454 .
O28 Zn2 O37 Zn8 161.7(6) 1_454 .
C70 Zn2 O37 Zn8 -167.9(6) 1_454 .
O19 Zn2 O37 Zn9 -164.7(6) 1_655 .
N15 Zn2 O37 Zn9 -54.6(7) . .
O27 Zn2 O37 Zn9 91.0(6) 1_454 .
O28 Zn2 O37 Zn9 32.2(6) 1_454 .
C70 Zn2 O37 Zn9 62.5(7) 1_454 .
O14 Zn8 O37 Zn2 146.4(6) . .
O21 Zn8 O37 Zn2 -81.1(6) 1_455 .
N17 Zn8 O37 Zn2 39.4(10) . .
O14 Zn8 O37 Zn9 -77.5(6) . .
O21 Zn8 O37 Zn9 55.0(5) 1_455 .
N17 Zn8 O37 Zn9 175.5(6) . .
O22 Zn9 O37 Zn2 75.7(6) 1_455 .
O36 Zn9 O37 Zn2 -98.2(6) . .
O12 Zn9 O37 Zn2 163.0(17) . .
O35 Zn9 O37 Zn2 -10.1(7) . .
O13 Zn9 O37 Zn2 175.2(7) . .
O22 Zn9 O37 Zn8 -60.8(5) 1_455 .
O36 Zn9 O37 Zn8 125.3(5) . .
O12 Zn9 O37 Zn8 27(2) . .
O35 Zn9 O37 Zn8 -146.5(5) . .
O13 Zn9 O37 Zn8 38.8(5) . .
O31 Zn4 O38 Zn6 -80.4(7) . .
O24 Zn4 O38 Zn6 147.4(6) . .
N24 Zn4 O38 Zn6 40.9(9) 1_455 .
O31 Zn4 O38 Zn10 56.2(6) . .
O24 Zn4 O38 Zn10 -76.0(6) . .
N24 Zn4 O38 Zn10 177.5(5) 1_455 .
O25 Zn6 O38 Zn4 -35.9(8) 1_455 .
N20 Zn6 O38 Zn4 73.1(7) . .
O1 Zn6 O38 Zn4 -147.8(6) 2_577 .
C9 Zn6 O38 Zn4 -175.6(7) 2_577 .
O25 Zn6 O38 Zn10 -165.2(5) 1_455 .
N20 Zn6 O38 Zn10 -56.2(7) . .
O1 Zn6 O38 Zn10 82.9(6) 2_577 .
C9 Zn6 O38 Zn10 55.1(7) 2_577 .
O32 Zn10 O38 Zn4 -59.0(5) . .
O39 Zn10 O38 Zn4 126.9(5) . .
O40 Zn10 O38 Zn4 -146.1(5) . .
O18 Zn10 O38 Zn4 24(2) 2_667 .
O23 Zn10 O38 Zn4 39.8(5) . .
O32 Zn10 O38 Zn6 78.8(6) . .
O39 Zn10 O38 Zn6 -95.3(6) . .
O40 Zn10 O38 Zn6 -8.4(7) . .
O18 Zn10 O38 Zn6 161.5(16) 2_667 .
O23 Zn10 O38 Zn6 177.5(7) . .
